data_1100754
loop_
_publ_author_name
'James D. Crowley'
'Ian M. Steele'
'B. Bosnich'

_publ_section_title
;

Supramolecular Recognition Forces: An Examination of Weak Metal-Metal

Interactions in Host-Guest Formation

;
_journal_name_full 'Inorganic Chemistry'
_journal_page_first 2989
_journal_page_last 2991
_journal_paper_doi 10.1021/ic0481531
_journal_volume 44
_journal_year 2005
_chemical_absolute_configuration ad
_chemical_formula_sum 'C18 H11 Au N2'
_chemical_formula_weight 452.25
_chemical_name_systematic
; 

 ? 

;
_space_group_IT_number 18
_symmetry_space_group_name_Hall 'P 2 2ab'
_symmetry_space_group_name_H-M 'P 21 21 2'
_atom_sites_solution_hydrogens geom
_atom_sites_solution_primary direct
_atom_sites_solution_secondary difmap
_audit_creation_method SHELXL-97
_cell_angle_alpha 90.00
_cell_angle_beta 90.00
_cell_angle_gamma 90.00
_cell_formula_units_Z 4
_cell_length_a 15.917(3)
_cell_length_b 17.412(3)
_cell_length_c 4.9587(10)
_cell_measurement_temperature 100(2)
_cell_volume 1374.3(4)
_computing_structure_refinement 'SHELXL-97 (Sheldrick, 1997)'
_computing_structure_solution 'SHELXS-97 (Sheldrick, 1990)'
_diffrn_ambient_temperature 100(2)
_diffrn_measured_fraction_theta_full 0.998
_diffrn_measured_fraction_theta_max 0.998
_diffrn_radiation_monochromator graphite
_diffrn_radiation_source 'fine-focus sealed tube'
_diffrn_radiation_type MoK\a
_diffrn_radiation_wavelength 0.71073
_diffrn_reflns_av_R_equivalents 0.0872
_diffrn_reflns_av_sigmaI/netI 0.0438
_diffrn_reflns_limit_h_max 22
_diffrn_reflns_limit_h_min -22
_diffrn_reflns_limit_k_max 24
_diffrn_reflns_limit_k_min -24
_diffrn_reflns_limit_l_max 7
_diffrn_reflns_limit_l_min -7
_diffrn_reflns_number 34278
_diffrn_reflns_theta_full 30.50
_diffrn_reflns_theta_max 30.50
_diffrn_reflns_theta_min 3.74
_exptl_absorpt_coefficient_mu 10.697
_exptl_absorpt_correction_T_max 0.807
_exptl_absorpt_correction_T_min 0.220
_exptl_absorpt_correction_type multi-scan
_exptl_absorpt_process_details
;

absorption corrections were made based on correspondance of

equivalent intensities usingprogram SADABS (G. Sheldrick, Bruker 

Analytical X-ray Systems, Madison, WI)

;
_exptl_crystal_density_diffrn 2.186
_exptl_crystal_density_method 'not measured'
_exptl_crystal_F_000 848
_exptl_crystal_size_max 0.10
_exptl_crystal_size_mid 0.02
_exptl_crystal_size_min 0.02
_refine_diff_density_max 3.334
_refine_diff_density_min -4.249
_refine_diff_density_rms 0.243
_refine_ls_abs_structure_details 'Flack H D (1983), Acta Cryst. A39, 876-881'
_refine_ls_abs_structure_Flack 0.227(16)
_refine_ls_extinction_method none
_refine_ls_goodness_of_fit_ref 1.043
_refine_ls_hydrogen_treatment constr
_refine_ls_matrix_type full
_refine_ls_number_parameters 190
_refine_ls_number_reflns 4179
_refine_ls_number_restraints 0
_refine_ls_restrained_S_all 1.043
_refine_ls_R_factor_all 0.0358
_refine_ls_R_factor_gt 0.0331
_refine_ls_shift/su_max 0.001
_refine_ls_shift/su_mean 0.000
_refine_ls_structure_factor_coef Fsqd
_refine_ls_weighting_details 'calc w=1/[\s^2^(Fo^2^)+(0.0433P)^2^+5.4722P] where P=(Fo^2^+2Fc^2^)/3'
_refine_ls_weighting_scheme calc
_refine_ls_wR_factor_gt 0.0780
_refine_ls_wR_factor_ref 0.0787
_reflns_number_gt 3966
_reflns_number_total 4179
_reflns_threshold_expression >2sigma(I)
_cod_data_source_file ic0481531si20041231_115410_2.cif
_cod_data_source_block Au(2,6-diphpy)CN
_cod_database_code 1100754

loop_
_symmetry_equiv_pos_as_xyz
'x, y, z'
'-x, -y, z'
'-x+1/2, y+1/2, -z'
'x+1/2, -y+1/2, -z'

loop_
_atom_site_label
_atom_site_type_symbol
_atom_site_fract_x
_atom_site_fract_y
_atom_site_fract_z
_atom_site_U_iso_or_equiv
_atom_site_adp_type
_atom_site_occupancy
_atom_site_symmetry_multiplicity
_atom_site_calc_flag
_atom_site_refinement_flags
_atom_site_disorder_assembly
_atom_site_disorder_group
Au1 Au 0.243867(11) 0.688572(11) 0.70790(4) 0.00547(6) Uani 1 1 d . . .
C1 C 0.3276(4) 0.6051(4) 0.7499(14) 0.0125(13) Uani 1 1 d . . .
C2 C 0.2895(4) 0.7623(4) 1.0009(13) 0.0108(12) Uani 1 1 d . . .
C3 C 0.3560(4) 0.7541(4) 1.1760(14) 0.0111(12) Uani 1 1 d . . .
H3 H 0.3893 0.7088 1.1691 0.013 Uiso 1 1 calc R . .
C4 C 0.3756(4) 0.8117(4) 1.3650(13) 0.0137(11) Uani 1 1 d . . .
H4 H 0.4218 0.8053 1.4840 0.016 Uiso 1 1 calc R . .
C5 C 0.3267(4) 0.8783(4) 1.3770(15) 0.0136(12) Uani 1 1 d . . .
H5 H 0.3400 0.9173 1.5042 0.016 Uiso 1 1 calc R . .
C6 C 0.2580(4) 0.8881(3) 1.2018(12) 0.0112(10) Uani 1 1 d . . .
H6 H 0.2244 0.9332 1.2088 0.013 Uiso 1 1 calc R . .
C7 C 0.2404(4) 0.8295(3) 1.0169(11) 0.0082(10) Uani 1 1 d . . .
C8 C 0.1683(4) 0.8358(3) 0.8274(14) 0.0110(12) Uani 1 1 d . . .
C9 C 0.1103(4) 0.8955(3) 0.7983(16) 0.0135(11) Uani 1 1 d . . .
H9 H 0.1135 0.9399 0.9088 0.016 Uiso 1 1 calc R . .
C10 C 0.0482(4) 0.8884(4) 0.6052(16) 0.0171(13) Uani 1 1 d . . .
H10 H 0.0087 0.9288 0.5836 0.021 Uiso 1 1 calc R . .
C11 C 0.0420(4) 0.8238(4) 0.4419(15) 0.0137(13) Uani 1 1 d . . .
H11 H -0.0010 0.8200 0.3098 0.016 Uiso 1 1 calc R . .
C12 C 0.1003(4) 0.7647(4) 0.4755(13) 0.0082(11) Uani 1 1 d . . .
C13 C 0.1052(3) 0.6904(4) 0.3297(12) 0.0097(10) Uani 1 1 d . . .
C14 C 0.0484(4) 0.6702(4) 0.1283(14) 0.0123(12) Uani 1 1 d . . .
H14 H 0.0051 0.7047 0.0770 0.015 Uiso 1 1 calc R . .
C15 C 0.0555(5) 0.5986(4) 0.0015(14) 0.0156(13) Uani 1 1 d . . .
H15 H 0.0164 0.5841 -0.1341 0.019 Uiso 1 1 calc R . .
C16 C 0.1194(5) 0.5488(4) 0.0738(16) 0.0178(14) Uani 1 1 d . . .
H16 H 0.1235 0.4999 -0.0100 0.021 Uiso 1 1 calc R . .
C17 C 0.1782(4) 0.5702(3) 0.2699(14) 0.0121(12) Uani 1 1 d . . .
H17 H 0.2231 0.5364 0.3130 0.015 Uiso 1 1 calc R . .
C18 C 0.1715(4) 0.6409(3) 0.4032(13) 0.0086(11) Uani 1 1 d . . .
N1 N 0.1593(3) 0.7736(3) 0.6687(11) 0.0078(10) Uani 1 1 d . . .
N2 N 0.3755(4) 0.5573(4) 0.7736(15) 0.0227(13) Uani 1 1 d . . .

loop_
_atom_site_aniso_label
_atom_site_aniso_U_11
_atom_site_aniso_U_22
_atom_site_aniso_U_33
_atom_site_aniso_U_23
_atom_site_aniso_U_13
_atom_site_aniso_U_12
Au1 0.00152(8) 0.00637(9) 0.00852(10) 0.00241(7) 0.00160(6) -0.00001(7)
C1 0.009(2) 0.011(3) 0.018(4) 0.005(2) 0.002(2) -0.002(2)
C2 0.004(2) 0.012(3) 0.016(3) 0.007(2) 0.003(2) -0.001(2)
C3 0.006(2) 0.015(3) 0.013(3) 0.005(2) 0.004(2) 0.002(2)
C4 0.011(2) 0.019(3) 0.010(3) 0.004(3) 0.000(2) -0.006(3)
C5 0.014(3) 0.014(3) 0.013(3) -0.003(2) 0.001(2) -0.009(2)
C6 0.013(2) 0.006(2) 0.015(2) -0.0014(19) 0.006(3) -0.0009(19)
C7 0.009(3) 0.006(2) 0.009(3) 0.0016(17) 0.001(2) 0.000(2)
C8 0.010(2) 0.007(2) 0.015(3) 0.002(2) 0.003(2) -0.0007(19)
C9 0.013(3) 0.008(2) 0.020(3) 0.001(3) -0.002(3) 0.002(2)
C10 0.015(3) 0.013(3) 0.024(4) 0.002(3) -0.002(3) 0.006(2)
C11 0.005(2) 0.015(3) 0.020(3) 0.005(3) -0.004(2) 0.003(2)
C12 0.003(2) 0.011(3) 0.011(3) 0.002(2) 0.001(2) -0.002(2)
C13 0.008(2) 0.010(2) 0.012(3) 0.005(2) 0.0028(19) -0.003(2)
C14 0.010(3) 0.015(3) 0.011(3) 0.000(2) -0.003(2) -0.001(2)
C15 0.013(3) 0.021(3) 0.013(4) -0.005(3) 0.000(2) -0.002(3)
C16 0.016(3) 0.017(3) 0.021(4) -0.007(3) 0.005(3) -0.001(3)
C17 0.010(2) 0.009(2) 0.017(3) 0.000(2) 0.003(2) 0.000(2)
C18 0.007(2) 0.011(3) 0.008(3) 0.002(2) 0.005(2) -0.002(2)
N1 0.009(2) 0.0026(19) 0.012(3) 0.0018(18) -0.001(2) -0.0001(16)
N2 0.017(3) 0.016(3) 0.034(4) 0.010(3) 0.002(3) 0.003(2)

loop_
_atom_type_symbol
_atom_type_description
_atom_type_scat_dispersion_real
_atom_type_scat_dispersion_imag
_atom_type_scat_source
C C 0.0033 0.0016 'International Tables Vol C Tables 4.2.6.8 and 6.1.1.4'
H H 0.0000 0.0000 'International Tables Vol C Tables 4.2.6.8 and 6.1.1.4'
N N 0.0061 0.0033 'International Tables Vol C Tables 4.2.6.8 and 6.1.1.4'
Au Au -2.0133 8.8022 'International Tables Vol C Tables 4.2.6.8 and 6.1.1.4'

loop_
_geom_angle_atom_site_label_1
_geom_angle_atom_site_label_2
_geom_angle_atom_site_label_3
_geom_angle
_geom_angle_site_symmetry_1
_geom_angle_site_symmetry_3
_geom_angle_publ_flag
C1 Au1 N1 179.4(3) . . ?
C1 Au1 C2 98.3(3) . . ?
N1 Au1 C2 81.1(2) . . ?
C1 Au1 C18 99.0(3) . . ?
N1 Au1 C18 81.5(2) . . ?
C2 Au1 C18 162.7(2) . . ?
N2 C1 Au1 179.9(8) . . ?
C3 C2 C7 118.5(6) . . ?
C3 C2 Au1 130.3(5) . . ?
C7 C2 Au1 111.1(4) . . ?
C2 C3 C4 121.0(6) . . ?
C5 C4 C3 119.8(6) . . ?
C4 C5 C6 120.4(6) . . ?
C7 C6 C5 118.1(5) . . ?
C6 C7 C2 122.1(6) . . ?
C6 C7 C8 121.0(5) . . ?
C2 C7 C8 117.0(5) . . ?
N1 C8 C9 117.8(6) . . ?
N1 C8 C7 113.1(5) . . ?
C9 C8 C7 129.0(6) . . ?
C10 C9 C8 118.6(6) . . ?
C9 C10 C11 121.8(6) . . ?
C10 C11 C12 118.7(6) . . ?
N1 C12 C11 117.5(6) . . ?
N1 C12 C13 114.2(5) . . ?
C11 C12 C13 128.3(6) . . ?
C14 C13 C18 121.1(6) . . ?
C14 C13 C12 122.4(5) . . ?
C18 C13 C12 116.5(5) . . ?
C13 C14 C15 119.7(6) . . ?
C16 C15 C14 120.0(6) . . ?
C15 C16 C17 120.3(6) . . ?
C16 C17 C18 120.7(6) . . ?
C17 C18 C13 118.1(6) . . ?
C17 C18 Au1 130.8(5) . . ?
C13 C18 Au1 111.0(4) . . ?
C8 N1 C12 125.5(5) . . ?
C8 N1 Au1 117.7(4) . . ?
C12 N1 Au1 116.7(4) . . ?

loop_
_geom_bond_atom_site_label_1
_geom_bond_atom_site_label_2
_geom_bond_distance
_geom_bond_site_symmetry_2
_geom_bond_publ_flag
Au1 C1 1.982(6) . ?
Au1 N1 2.010(5) . ?
Au1 C2 2.070(7) . ?
Au1 C18 2.073(7) . ?
C1 N2 1.136(9) . ?
C2 C3 1.377(9) . ?
C2 C7 1.409(8) . ?
C3 C4 1.408(10) . ?
C4 C5 1.399(10) . ?
C5 C6 1.407(9) . ?
C6 C7 1.400(7) . ?
C7 C8 1.487(9) . ?
C8 N1 1.346(8) . ?
C8 C9 1.398(8) . ?
C9 C10 1.381(10) . ?
C10 C11 1.389(10) . ?
C11 C12 1.396(8) . ?
C12 N1 1.351(8) . ?
C12 C13 1.484(9) . ?
C13 C14 1.392(8) . ?
C13 C18 1.412(8) . ?
C14 C15 1.401(9) . ?
C15 C16 1.384(10) . ?
C16 C17 1.399(10) . ?
C17 C18 1.401(8) . ?

loop_
_geom_torsion_atom_site_label_1
_geom_torsion_atom_site_label_2
_geom_torsion_atom_site_label_3
_geom_torsion_atom_site_label_4
_geom_torsion
_geom_torsion_site_symmetry_1
_geom_torsion_site_symmetry_2
_geom_torsion_site_symmetry_3
_geom_torsion_site_symmetry_4
_geom_torsion_publ_flag
C1 Au1 C2 C3 -1.9(6) . . . . ?
N1 Au1 C2 C3 178.0(6) . . . . ?
C18 Au1 C2 C3 177.2(7) . . . . ?
C1 Au1 C2 C7 179.9(4) . . . . ?
N1 Au1 C2 C7 -0.3(4) . . . . ?
C18 Au1 C2 C7 -1.1(11) . . . . ?
C7 C2 C3 C4 -0.8(9) . . . . ?
Au1 C2 C3 C4 -178.9(5) . . . . ?
C2 C3 C4 C5 0.3(9) . . . . ?
C3 C4 C5 C6 0.2(10) . . . . ?
C4 C5 C6 C7 -0.1(9) . . . . ?
C5 C6 C7 C2 -0.5(9) . . . . ?
C5 C6 C7 C8 179.5(6) . . . . ?
C3 C2 C7 C6 0.9(9) . . . . ?
Au1 C2 C7 C6 179.4(5) . . . . ?
C3 C2 C7 C8 -179.1(6) . . . . ?
Au1 C2 C7 C8 -0.6(7) . . . . ?
C6 C7 C8 N1 -178.4(5) . . . . ?
C2 C7 C8 N1 1.6(8) . . . . ?
C6 C7 C8 C9 0.4(10) . . . . ?
C2 C7 C8 C9 -179.6(7) . . . . ?
N1 C8 C9 C10 -1.5(10) . . . . ?
C7 C8 C9 C10 179.8(6) . . . . ?
C8 C9 C10 C11 0.3(11) . . . . ?
C9 C10 C11 C12 0.2(11) . . . . ?
C10 C11 C12 N1 0.6(9) . . . . ?
C10 C11 C12 C13 178.8(6) . . . . ?
N1 C12 C13 C14 178.5(6) . . . . ?
C11 C12 C13 C14 0.2(10) . . . . ?
N1 C12 C13 C18 -2.3(8) . . . . ?
C11 C12 C13 C18 179.5(6) . . . . ?
C18 C13 C14 C15 2.0(9) . . . . ?
C12 C13 C14 C15 -178.8(6) . . . . ?
C13 C14 C15 C16 -1.0(10) . . . . ?
C14 C15 C16 C17 -1.2(11) . . . . ?
C15 C16 C17 C18 2.4(11) . . . . ?
C16 C17 C18 C13 -1.4(9) . . . . ?
C16 C17 C18 Au1 177.7(5) . . . . ?
C14 C13 C18 C17 -0.7(9) . . . . ?
C12 C13 C18 C17 180.0(5) . . . . ?
C14 C13 C18 Au1 179.9(5) . . . . ?
C12 C13 C18 Au1 0.7(6) . . . . ?
C1 Au1 C18 C17 1.2(6) . . . . ?
N1 Au1 C18 C17 -178.6(6) . . . . ?
C2 Au1 C18 C17 -177.8(7) . . . . ?
C1 Au1 C18 C13 -179.6(4) . . . . ?
N1 Au1 C18 C13 0.6(4) . . . . ?
C2 Au1 C18 C13 1.4(11) . . . . ?
C9 C8 N1 C12 2.4(9) . . . . ?
C7 C8 N1 C12 -178.6(6) . . . . ?
C9 C8 N1 Au1 179.2(5) . . . . ?
C7 C8 N1 Au1 -1.9(7) . . . . ?
C11 C12 N1 C8 -2.0(9) . . . . ?
C13 C12 N1 C8 179.6(5) . . . . ?
C11 C12 N1 Au1 -178.7(4) . . . . ?
C13 C12 N1 Au1 2.8(7) . . . . ?
C2 Au1 N1 C8 1.2(5) . . . . ?
C18 Au1 N1 C8 -179.0(5) . . . . ?
C2 Au1 N1 C12 178.3(5) . . . . ?
C18 Au1 N1 C12 -2.0(5) . . . . ?
